data_4328770
loop_
_publ_author_name
'Shih-Wey Yeh'
'Chih-Wei Lin'
'Ya-Wen Li'
'I-Jui Hsu'
'Chien-Hong Chen'
'Ling-Yun Jang'
'Jyh-Fu Lee'
'Wen-Feng Liaw'

_publ_section_title
;
 Insight into the Dinuclear {Fe(NO)2}10{Fe(NO)2}10 and Mononuclear
 {Fe(NO)2}10 Dinitrosyliron Complexes
;
_journal_name_full 'Inorganic Chemistry'
_journal_page_first 4076
_journal_page_last 4087
_journal_paper_doi 10.1021/ic202332d
_journal_volume 51
_journal_year 2012
_chemical_formula_sum 'C44 H38 Fe N4 O3 P2'
_chemical_formula_weight 788.57
_chemical_name_systematic
; 
 ? 
;
_space_group_IT_number 14
_symmetry_cell_setting monoclinic
_symmetry_space_group_name_Hall '-P 2ybc'
_symmetry_space_group_name_H-M 'P 1 21/c 1'
_atom_sites_solution_hydrogens geom
_atom_sites_solution_primary direct
_atom_sites_solution_secondary difmap
_audit_creation_method SHELXL-97
_cell_angle_alpha 90.00
_cell_angle_beta 93.7080(10)
_cell_angle_gamma 90.00
_cell_formula_units_Z 4
_cell_length_a 11.2244(3)
_cell_length_b 12.2378(3)
_cell_length_c 27.7006(7)
_cell_measurement_reflns_used 9862
_cell_measurement_temperature 100(2)
_cell_measurement_theta_max 25
_cell_measurement_theta_min 2.5
_cell_volume 3797.04(17)
_computing_cell_refinement 'Bruker APEX2'
_computing_data_collection 'Bruker APEX2'
_computing_data_reduction 'Bruker Saint'
_computing_molecular_graphics 'Bruker APEX2'
_computing_publication_material 'Bruker APEX2'
_computing_structure_refinement 'Shelxtl-97 (Sheldrick, 2008)'
_computing_structure_solution 'Shelxtl-97 (Sheldrick, 2008)'
_diffrn_ambient_temperature 100(2)
_diffrn_measured_fraction_theta_full 0.998
_diffrn_measured_fraction_theta_max 0.998
_diffrn_measurement_device_type 'CCD area detector'
_diffrn_measurement_method 'phi and omega scans'
_diffrn_radiation_monochromator graphite
_diffrn_radiation_source 'fine-focus sealed tube'
_diffrn_radiation_type MoK\a
_diffrn_radiation_wavelength 0.71073
_diffrn_reflns_av_R_equivalents 0.0233
_diffrn_reflns_av_sigmaI/netI 0.0231
_diffrn_reflns_limit_h_max 14
_diffrn_reflns_limit_h_min -8
_diffrn_reflns_limit_k_max 16
_diffrn_reflns_limit_k_min -16
_diffrn_reflns_limit_l_max 36
_diffrn_reflns_limit_l_min -36
_diffrn_reflns_number 37533
_diffrn_reflns_theta_full 28.35
_diffrn_reflns_theta_max 28.35
_diffrn_reflns_theta_min 1.47
_exptl_absorpt_coefficient_mu 0.528
_exptl_absorpt_correction_T_max 0.7457
_exptl_absorpt_correction_T_min 0.7063
_exptl_absorpt_correction_type empirical
_exptl_crystal_colour Black
_exptl_crystal_density_diffrn 1.379
_exptl_crystal_description Lump
_exptl_crystal_F_000 1640
_exptl_crystal_size_max 0.30
_exptl_crystal_size_mid 0.30
_exptl_crystal_size_min 0.28
_refine_diff_density_max 0.442
_refine_diff_density_min -0.399
_refine_diff_density_rms 0.053
_refine_ls_extinction_method none
_refine_ls_goodness_of_fit_ref 1.046
_refine_ls_hydrogen_treatment constr
_refine_ls_matrix_type full
_refine_ls_number_parameters 488
_refine_ls_number_reflns 9457
_refine_ls_number_restraints 0
_refine_ls_restrained_S_all 1.046
_refine_ls_R_factor_all 0.0371
_refine_ls_R_factor_gt 0.0304
_refine_ls_shift/su_max 0.002
_refine_ls_shift/su_mean 0.000
_refine_ls_structure_factor_coef Fsqd
_refine_ls_weighting_details 'calc w=1/[\s^2^(Fo^2^)+(0.0405P)^2^+1.8448P] where P=(Fo^2^+2Fc^2^)/3'
_refine_ls_weighting_scheme calc
_refine_ls_wR_factor_gt 0.0791
_refine_ls_wR_factor_ref 0.0847
_reflns_number_gt 8115
_reflns_number_total 9457
_reflns_threshold_expression >2sigma(I)
_cod_data_source_file ic202332d_complex1.cif
_cod_data_source_block 091024lt_0m
_cod_database_code 4328770

loop_
_symmetry_equiv_pos_as_xyz
'x, y, z'
'-x, y+1/2, -z+1/2'
'-x, -y, -z'
'x, -y-1/2, z-1/2'

loop_
_atom_site_label
_atom_site_type_symbol
_atom_site_fract_x
_atom_site_fract_y
_atom_site_fract_z
_atom_site_U_iso_or_equiv
_atom_site_adp_type
_atom_site_occupancy
_atom_site_symmetry_multiplicity
_atom_site_calc_flag
_atom_site_refinement_flags
Fe1 Fe 0.863266(18) -0.005503(16) 0.016436(7) 0.01544(6) Uani 1 1 d .
P1 P 0.49879(3) 0.46300(3) 0.174809(11) 0.01359(7) Uani 1 1 d .
P2 P 0.74820(3) 0.48094(3) 0.215304(11) 0.01329(7) Uani 1 1 d .
N1 N 0.61076(11) 0.50976(10) 0.20582(4) 0.0168(2) Uani 1 1 d .
N2 N 0.74292(11) 0.01370(11) -0.02023(4) 0.0209(3) Uani 1 1 d .
N3 N 0.82744(11) -0.03743(10) 0.07168(4) 0.0195(2) Uani 1 1 d .
N4 N 0.61920(16) 0.59813(16) 0.02158(7) 0.0482(5) Uani 1 1 d .
O1 O 1.00437(9) 0.09587(8) 0.01037(4) 0.0191(2) Uani 1 1 d .
O2 O 0.64205(11) 0.01877(11) -0.03819(5) 0.0347(3) Uani 1 1 d .
O3 O 0.77315(10) -0.06058(10) 0.10663(4) 0.0281(3) Uani 1 1 d .
C1 C 0.52895(12) 0.35322(11) 0.13457(4) 0.0154(3) Uani 1 1 d .
C2 C 0.52219(13) 0.24526(12) 0.15056(5) 0.0198(3) Uani 1 1 d .
H2 H 0.4939 0.2302 0.1814 0.024 Uiso 1 1 calc R
C3 C 0.55657(14) 0.16013(13) 0.12162(5) 0.0249(3) Uani 1 1 d .
H3 H 0.5521 0.0869 0.1327 0.030 Uiso 1 1 calc R
C4 C 0.59767(14) 0.18192(14) 0.07632(5) 0.0255(3) Uani 1 1 d .
H4 H 0.6210 0.1236 0.0564 0.031 Uiso 1 1 calc R
C5 C 0.60456(13) 0.28865(14) 0.06037(5) 0.0235(3) Uani 1 1 d .
H5 H 0.6325 0.3030 0.0294 0.028 Uiso 1 1 calc R
C6 C 0.57120(13) 0.37509(13) 0.08903(5) 0.0194(3) Uani 1 1 d .
H6 H 0.5769 0.4482 0.0779 0.023 Uiso 1 1 calc R
C7 C 0.42586(12) 0.57179(11) 0.14068(5) 0.0161(3) Uani 1 1 d .
C8 C 0.35333(14) 0.55027(13) 0.09892(5) 0.0225(3) Uani 1 1 d .
H8 H 0.3484 0.4782 0.0862 0.027 Uiso 1 1 calc R
C9 C 0.28827(14) 0.63425(13) 0.07596(5) 0.0239(3) Uani 1 1 d .
H9 H 0.2385 0.6193 0.0477 0.029 Uiso 1 1 calc R
C10 C 0.29574(13) 0.73921(13) 0.09411(5) 0.0235(3) Uani 1 1 d .
H10 H 0.2508 0.7963 0.0785 0.028 Uiso 1 1 calc R
C11 C 0.36916(15) 0.76134(13) 0.13530(5) 0.0254(3) Uani 1 1 d .
H11 H 0.3749 0.8338 0.1475 0.030 Uiso 1 1 calc R
C12 C 0.43415(13) 0.67813(12) 0.15863(5) 0.0205(3) Uani 1 1 d .
H12 H 0.4842 0.6936 0.1868 0.025 Uiso 1 1 calc R
C13 C 0.39024(12) 0.41300(11) 0.21480(5) 0.0165(3) Uani 1 1 d .
C14 C 0.27654(14) 0.38215(13) 0.19671(5) 0.0235(3) Uani 1 1 d .
H14 H 0.2557 0.3869 0.1630 0.028 Uiso 1 1 calc R
C15 C 0.19359(15) 0.34447(14) 0.22793(6) 0.0289(3) Uani 1 1 d .
H15 H 0.1161 0.3231 0.2156 0.035 Uiso 1 1 calc R
C16 C 0.22434(15) 0.33807(13) 0.27732(6) 0.0284(3) Uani 1 1 d .
H16 H 0.1677 0.3123 0.2987 0.034 Uiso 1 1 calc R
C17 C 0.33681(15) 0.36894(13) 0.29547(5) 0.0267(3) Uani 1 1 d .
H17 H 0.3572 0.3645 0.3292 0.032 Uiso 1 1 calc R
C18 C 0.42026(14) 0.40644(13) 0.26443(5) 0.0214(3) Uani 1 1 d .
H18 H 0.4976 0.4276 0.2770 0.026 Uiso 1 1 calc R
C19 C 0.79136(12) 0.50378(11) 0.27807(5) 0.0154(3) Uani 1 1 d .
C20 C 0.72835(13) 0.57830(13) 0.30463(5) 0.0218(3) Uani 1 1 d .
H20 H 0.6621 0.6165 0.2897 0.026 Uiso 1 1 calc R
C21 C 0.76271(15) 0.59663(14) 0.35311(5) 0.0270(3) Uani 1 1 d .
H21 H 0.7198 0.6474 0.3713 0.032 Uiso 1 1 calc R
C22 C 0.85939(14) 0.54107(13) 0.37501(5) 0.0234(3) Uani 1 1 d .
H22 H 0.8827 0.5541 0.4081 0.028 Uiso 1 1 calc R
C23 C 0.92192(14) 0.46677(13) 0.34879(5) 0.0216(3) Uani 1 1 d .
H23 H 0.9880 0.4287 0.3639 0.026 Uiso 1 1 calc R
C24 C 0.88832(13) 0.44762(12) 0.30040(5) 0.0188(3) Uani 1 1 d .
H24 H 0.9312 0.3964 0.2825 0.023 Uiso 1 1 calc R
C25 C 0.78604(12) 0.34095(11) 0.20428(4) 0.0151(3) Uani 1 1 d .
C26 C 0.74722(13) 0.26107(12) 0.23584(5) 0.0189(3) Uani 1 1 d .
H26 H 0.7039 0.2818 0.2627 0.023 Uiso 1 1 calc R
C27 C 0.77188(13) 0.15219(12) 0.22793(5) 0.0207(3) Uani 1 1 d .
H27 H 0.7455 0.0980 0.2494 0.025 Uiso 1 1 calc R
C28 C 0.83525(14) 0.12188(12) 0.18855(5) 0.0221(3) Uani 1 1 d .
H28 H 0.8524 0.0470 0.1832 0.027 Uiso 1 1 calc R
C29 C 0.87345(14) 0.20030(13) 0.15711(5) 0.0232(3) Uani 1 1 d .
H29 H 0.9161 0.1791 0.1301 0.028 Uiso 1 1 calc R
C30 C 0.84950(13) 0.31019(12) 0.16493(5) 0.0188(3) Uani 1 1 d .
H30 H 0.8764 0.3641 0.1435 0.023 Uiso 1 1 calc R
C31 C 0.83892(12) 0.56514(11) 0.17902(5) 0.0153(3) Uani 1 1 d .
C32 C 0.95868(13) 0.58517(13) 0.19274(5) 0.0227(3) Uani 1 1 d .
H32 H 0.9928 0.5571 0.2225 0.027 Uiso 1 1 calc R
C33 C 1.02796(14) 0.64611(14) 0.16292(5) 0.0259(3) Uani 1 1 d .
H33 H 1.1095 0.6598 0.1724 0.031 Uiso 1 1 calc R
C34 C 0.97865(14) 0.68707(12) 0.11938(5) 0.0217(3) Uani 1 1 d .
H34 H 1.0265 0.7283 0.0990 0.026 Uiso 1 1 calc R
C35 C 0.85966(14) 0.66773(13) 0.10571(5) 0.0229(3) Uani 1 1 d .
H35 H 0.8259 0.6960 0.0760 0.027 Uiso 1 1 calc R
C36 C 0.78961(13) 0.60711(12) 0.13540(5) 0.0201(3) Uani 1 1 d .
H36 H 0.7079 0.5942 0.1260 0.024 Uiso 1 1 calc R
C37 C 1.00986(13) 0.20178(12) 0.02237(4) 0.0168(3) Uani 1 1 d .
C38 C 1.11887(14) 0.25679(13) 0.02670(6) 0.0265(3) Uani 1 1 d .
H38 H 1.1904 0.2192 0.0206 0.032 Uiso 1 1 calc R
C39 C 1.12325(17) 0.36597(15) 0.03987(7) 0.0371(4) Uani 1 1 d .
H39 H 1.1981 0.4024 0.0425 0.045 Uiso 1 1 calc R
C40 C 1.02109(17) 0.42294(14) 0.04929(6) 0.0314(4) Uani 1 1 d .
H40 H 1.0255 0.4974 0.0589 0.038 Uiso 1 1 calc R
C41 C 0.91246(15) 0.36990(13) 0.04445(5) 0.0251(3) Uani 1 1 d .
H41 H 0.8414 0.4085 0.0503 0.030 Uiso 1 1 calc R
C42 C 0.90635(14) 0.26048(12) 0.03109(5) 0.0219(3) Uani 1 1 d .
H42 H 0.8310 0.2250 0.0278 0.026 Uiso 1 1 calc R
C43 C 0.59858(15) 0.68872(17) 0.02821(6) 0.0339(4) Uani 1 1 d .
C44 C 0.57470(16) 0.80288(17) 0.03646(6) 0.0373(4) Uani 1 1 d .
H44A H 0.6215 0.8276 0.0655 0.056 Uiso 1 1 calc R
H44B H 0.4895 0.8129 0.0409 0.056 Uiso 1 1 calc R
H44C H 0.5969 0.8457 0.0085 0.056 Uiso 1 1 calc R

loop_
_atom_site_aniso_label
_atom_site_aniso_U_11
_atom_site_aniso_U_22
_atom_site_aniso_U_33
_atom_site_aniso_U_23
_atom_site_aniso_U_13
_atom_site_aniso_U_12
Fe1 0.01422(10) 0.01731(11) 0.01509(9) -0.00033(7) 0.00325(7) -0.00044(7)
P1 0.01295(16) 0.01482(17) 0.01297(14) -0.00082(12) 0.00040(12) -0.00011(13)
P2 0.01313(16) 0.01417(17) 0.01240(14) -0.00120(11) -0.00047(12) 0.00013(13)
N1 0.0155(6) 0.0172(6) 0.0174(5) -0.0031(4) -0.0011(4) 0.0016(4)
N2 0.0198(6) 0.0233(7) 0.0199(5) 0.0023(5) 0.0029(5) 0.0000(5)
N3 0.0199(6) 0.0217(6) 0.0169(5) -0.0016(4) 0.0013(4) -0.0029(5)
N4 0.0389(10) 0.0435(11) 0.0599(11) 0.0222(9) -0.0141(8) -0.0107(8)
O1 0.0174(5) 0.0150(5) 0.0254(5) -0.0029(4) 0.0063(4) -0.0008(4)
O2 0.0198(6) 0.0450(8) 0.0386(6) 0.0110(5) -0.0054(5) 0.0006(5)
O3 0.0323(6) 0.0359(7) 0.0167(5) -0.0009(4) 0.0072(4) -0.0094(5)
C1 0.0133(6) 0.0181(7) 0.0147(6) -0.0032(5) -0.0004(5) -0.0005(5)
C2 0.0193(7) 0.0198(7) 0.0204(6) -0.0018(5) 0.0026(5) -0.0019(6)
C3 0.0262(8) 0.0193(7) 0.0290(7) -0.0031(6) 0.0012(6) 0.0005(6)
C4 0.0231(8) 0.0289(8) 0.0245(7) -0.0100(6) -0.0003(6) 0.0048(6)
C5 0.0185(7) 0.0348(9) 0.0170(6) -0.0044(6) 0.0007(5) 0.0036(6)
C6 0.0185(7) 0.0234(7) 0.0161(6) 0.0003(5) -0.0004(5) 0.0003(6)
C7 0.0142(6) 0.0179(7) 0.0164(6) 0.0020(5) 0.0020(5) -0.0006(5)
C8 0.0218(7) 0.0217(8) 0.0233(7) -0.0004(6) -0.0041(6) -0.0002(6)
C9 0.0198(7) 0.0291(8) 0.0221(7) 0.0054(6) -0.0035(5) 0.0003(6)
C10 0.0200(7) 0.0254(8) 0.0255(7) 0.0108(6) 0.0041(6) 0.0041(6)
C11 0.0329(9) 0.0169(7) 0.0266(7) 0.0030(6) 0.0036(6) 0.0017(6)
C12 0.0225(7) 0.0199(7) 0.0188(6) 0.0012(5) 0.0005(5) -0.0010(6)
C13 0.0176(6) 0.0136(6) 0.0189(6) -0.0002(5) 0.0049(5) 0.0018(5)
C14 0.0212(7) 0.0246(8) 0.0251(7) -0.0027(6) 0.0042(6) -0.0036(6)
C15 0.0217(8) 0.0249(8) 0.0412(9) -0.0027(7) 0.0110(7) -0.0045(6)
C16 0.0312(8) 0.0196(8) 0.0369(8) 0.0052(6) 0.0201(7) 0.0032(6)
C17 0.0325(9) 0.0255(8) 0.0234(7) 0.0069(6) 0.0115(6) 0.0105(7)
C18 0.0223(7) 0.0222(7) 0.0202(6) 0.0026(5) 0.0045(5) 0.0060(6)
C19 0.0166(7) 0.0163(7) 0.0132(5) -0.0012(5) 0.0003(5) -0.0028(5)
C20 0.0214(7) 0.0244(8) 0.0192(6) -0.0036(5) -0.0011(5) 0.0038(6)
C21 0.0283(8) 0.0335(9) 0.0193(6) -0.0092(6) 0.0027(6) 0.0029(7)
C22 0.0281(8) 0.0284(8) 0.0134(6) -0.0013(5) -0.0005(5) -0.0069(6)
C23 0.0214(7) 0.0239(8) 0.0186(6) 0.0035(5) -0.0046(5) -0.0034(6)
C24 0.0187(7) 0.0195(7) 0.0179(6) -0.0010(5) -0.0007(5) 0.0000(6)
C25 0.0149(6) 0.0152(6) 0.0149(5) -0.0007(5) -0.0019(5) 0.0002(5)
C26 0.0200(7) 0.0195(7) 0.0171(6) -0.0012(5) 0.0017(5) -0.0008(6)
C27 0.0229(7) 0.0172(7) 0.0216(6) 0.0021(5) -0.0021(5) -0.0030(6)
C28 0.0254(8) 0.0163(7) 0.0238(7) -0.0028(5) -0.0040(6) 0.0036(6)
C29 0.0258(8) 0.0221(8) 0.0222(6) -0.0032(6) 0.0044(6) 0.0051(6)
C30 0.0200(7) 0.0190(7) 0.0177(6) 0.0008(5) 0.0024(5) 0.0015(6)
C31 0.0167(6) 0.0132(6) 0.0159(5) -0.0006(5) 0.0017(5) -0.0004(5)
C32 0.0198(7) 0.0279(8) 0.0199(6) 0.0041(6) -0.0027(5) -0.0035(6)
C33 0.0182(7) 0.0321(9) 0.0269(7) 0.0025(6) -0.0008(6) -0.0075(6)
C34 0.0240(7) 0.0191(7) 0.0225(6) 0.0001(5) 0.0053(6) -0.0033(6)
C35 0.0256(8) 0.0240(8) 0.0188(6) 0.0048(5) -0.0001(6) -0.0004(6)
C36 0.0180(7) 0.0220(7) 0.0200(6) 0.0017(5) -0.0016(5) -0.0015(6)
C37 0.0217(7) 0.0159(7) 0.0129(5) 0.0003(5) 0.0021(5) -0.0007(5)
C38 0.0207(7) 0.0234(8) 0.0353(8) -0.0055(6) 0.0017(6) -0.0015(6)
C39 0.0284(9) 0.0262(9) 0.0564(11) -0.0121(8) 0.0003(8) -0.0090(7)
C40 0.0406(10) 0.0187(8) 0.0349(8) -0.0076(6) 0.0036(7) -0.0021(7)
C41 0.0313(8) 0.0208(8) 0.0238(7) -0.0004(6) 0.0057(6) 0.0053(6)
C42 0.0226(7) 0.0196(7) 0.0238(7) -0.0010(5) 0.0036(6) 0.0007(6)
C43 0.0234(8) 0.0485(12) 0.0287(8) 0.0147(8) -0.0062(6) -0.0131(8)
C44 0.0269(9) 0.0498(12) 0.0352(9) -0.0036(8) 0.0024(7) -0.0125(8)

loop_
_atom_type_symbol
_atom_type_description
_atom_type_scat_dispersion_real
_atom_type_scat_dispersion_imag
_atom_type_scat_source
C C 0.0033 0.0016 'International Tables Vol C Tables 4.2.6.8 and 6.1.1.4'
H H 0.0000 0.0000 'International Tables Vol C Tables 4.2.6.8 and 6.1.1.4'
N N 0.0061 0.0033 'International Tables Vol C Tables 4.2.6.8 and 6.1.1.4'
O O 0.0106 0.0060 'International Tables Vol C Tables 4.2.6.8 and 6.1.1.4'
P P 0.1023 0.0942 'International Tables Vol C Tables 4.2.6.8 and 6.1.1.4'
Fe Fe 0.3463 0.8444 'International Tables Vol C Tables 4.2.6.8 and 6.1.1.4'

loop_
_geom_angle_atom_site_label_1
_geom_angle_atom_site_label_2
_geom_angle_atom_site_label_3
_geom_angle
_geom_angle_site_symmetry_3
N2 Fe1 N3 111.35(6) .
N2 Fe1 O1 118.27(5) .
N3 Fe1 O1 117.34(5) .
N2 Fe1 O1 116.14(5) 3_755
N3 Fe1 O1 115.92(5) 3_755
O1 Fe1 O1 73.08(5) 3_755
N1 P1 C1 115.68(6) .
N1 P1 C7 109.63(6) .
C1 P1 C7 109.02(6) .
N1 P1 C13 109.46(6) .
C1 P1 C13 106.84(6) .
C7 P1 C13 105.72(6) .
N1 P2 C25 114.94(6) .
N1 P2 C19 108.90(6) .
C25 P2 C19 105.13(6) .
N1 P2 C31 111.05(6) .
C25 P2 C31 107.61(6) .
C19 P2 C31 108.93(6) .
P1 N1 P2 137.60(8) .
O2 N2 Fe1 165.15(11) .
O3 N3 Fe1 163.82(11) .
C37 O1 Fe1 126.56(9) .
C37 O1 Fe1 126.52(9) 3_755
Fe1 O1 Fe1 106.92(5) 3_755
C2 C1 C6 119.62(13) .
C2 C1 P1 119.70(10) .
C6 C1 P1 120.34(11) .
C3 C2 C1 120.34(13) .
C3 C2 H2 119.8 .
C1 C2 H2 119.8 .
C2 C3 C4 119.96(15) .
C2 C3 H3 120.0 .
C4 C3 H3 120.0 .
C5 C4 C3 119.88(14) .
C5 C4 H4 120.1 .
C3 C4 H4 120.1 .
C4 C5 C6 120.95(13) .
C4 C5 H5 119.5 .
C6 C5 H5 119.5 .
C5 C6 C1 119.24(14) .
C5 C6 H6 120.4 .
C1 C6 H6 120.4 .
C12 C7 C8 119.58(13) .
C12 C7 P1 119.07(10) .
C8 C7 P1 121.13(11) .
C9 C8 C7 120.03(14) .
C9 C8 H8 120.0 .
C7 C8 H8 120.0 .
C10 C9 C8 120.23(14) .
C10 C9 H9 119.9 .
C8 C9 H9 119.9 .
C9 C10 C11 119.95(14) .
C9 C10 H10 120.0 .
C11 C10 H10 120.0 .
C12 C11 C10 120.33(15) .
C12 C11 H11 119.8 .
C10 C11 H11 119.8 .
C11 C12 C7 119.87(13) .
C11 C12 H12 120.1 .
C7 C12 H12 120.1 .
C14 C13 C18 119.72(13) .
C14 C13 P1 120.67(10) .
C18 C13 P1 119.60(11) .
C15 C14 C13 120.08(14) .
C15 C14 H14 120.0 .
C13 C14 H14 120.0 .
C14 C15 C16 119.80(16) .
C14 C15 H15 120.1 .
C16 C15 H15 120.1 .
C17 C16 C15 120.36(14) .
C17 C16 H16 119.8 .
C15 C16 H16 119.8 .
C16 C17 C18 120.13(14) .
C16 C17 H17 119.9 .
C18 C17 H17 119.9 .
C17 C18 C13 119.91(15) .
C17 C18 H18 120.0 .
C13 C18 H18 120.0 .
C20 C19 C24 119.73(12) .
C20 C19 P2 119.91(11) .
C24 C19 P2 120.36(10) .
C21 C20 C19 119.78(14) .
C21 C20 H20 120.1 .
C19 C20 H20 120.1 .
C22 C21 C20 120.23(14) .
C22 C21 H21 119.9 .
C20 C21 H21 119.9 .
C23 C22 C21 120.13(13) .
C23 C22 H22 119.9 .
C21 C22 H22 119.9 .
C22 C23 C24 120.17(14) .
C22 C23 H23 119.9 .
C24 C23 H23 119.9 .
C23 C24 C19 119.96(13) .
C23 C24 H24 120.0 .
C19 C24 H24 120.0 .
C30 C25 C26 119.74(13) .
C30 C25 P2 121.99(11) .
C26 C25 P2 118.26(10) .
C27 C26 C25 120.06(13) .
C27 C26 H26 120.0 .
C25 C26 H26 120.0 .
C26 C27 C28 119.98(13) .
C26 C27 H27 120.0 .
C28 C27 H27 120.0 .
C29 C28 C27 120.27(14) .
C29 C28 H28 119.9 .
C27 C28 H28 119.9 .
C28 C29 C30 120.14(13) .
C28 C29 H29 119.9 .
C30 C29 H29 119.9 .
C29 C30 C25 119.81(13) .
C29 C30 H30 120.1 .
C25 C30 H30 120.1 .
C36 C31 C32 119.53(13) .
C36 C31 P2 119.17(11) .
C32 C31 P2 121.24(10) .
C33 C32 C31 119.97(13) .
C33 C32 H32 120.0 .
C31 C32 H32 120.0 .
C32 C33 C34 120.27(14) .
C32 C33 H33 119.9 .
C34 C33 H33 119.9 .
C35 C34 C33 119.95(14) .
C35 C34 H34 120.0 .
C33 C34 H34 120.0 .
C34 C35 C36 120.16(13) .
C34 C35 H35 119.9 .
C36 C35 H35 119.9 .
C35 C36 C31 120.12(13) .
C35 C36 H36 119.9 .
C31 C36 H36 119.9 .
O1 C37 C38 120.98(13) .
O1 C37 C42 120.95(13) .
C38 C37 C42 118.08(14) .
C39 C38 C37 120.28(15) .
C39 C38 H38 119.9 .
C37 C38 H38 119.9 .
C40 C39 C38 121.40(16) .
C40 C39 H39 119.3 .
C38 C39 H39 119.3 .
C41 C40 C39 118.90(15) .
C41 C40 H40 120.5 .
C39 C40 H40 120.5 .
C40 C41 C42 120.46(15) .
C40 C41 H41 119.8 .
C42 C41 H41 119.8 .
C41 C42 C37 120.87(14) .
C41 C42 H42 119.6 .
C37 C42 H42 119.6 .
N4 C43 C44 179.1(2) .
C43 C44 H44A 109.5 .
C43 C44 H44B 109.5 .
H44A C44 H44B 109.5 .
C43 C44 H44C 109.5 .
H44A C44 H44C 109.5 .
H44B C44 H44C 109.5 .

loop_
_geom_bond_atom_site_label_1
_geom_bond_atom_site_label_2
_geom_bond_distance
_geom_bond_site_symmetry_2
Fe1 N2 1.6536(13) .
Fe1 N3 1.6540(12) .
Fe1 O1 2.0273(10) .
Fe1 O1 2.0309(10) 3_755
P1 N1 1.5828(12) .
P1 C1 1.7919(14) .
P1 C7 1.7990(14) .
P1 C13 1.8057(14) .
P2 N1 1.5876(12) .
P2 C25 1.7960(14) .
P2 C19 1.7964(13) .
P2 C31 1.8003(14) .
N2 O2 1.2085(17) .
N3 O3 1.2105(15) .
N4 C43 1.150(3) .
O1 C37 1.3386(17) .
O1 Fe1 2.0309(10) 3_755
C1 C2 1.397(2) .
C1 C6 1.4018(18) .
C2 C3 1.384(2) .
C2 H2 0.9500 .
C3 C4 1.391(2) .
C3 H3 0.9500 .
C4 C5 1.383(2) .
C4 H4 0.9500 .
C5 C6 1.389(2) .
C5 H5 0.9500 .
C6 H6 0.9500 .
C7 C12 1.394(2) .
C7 C8 1.3959(19) .
C8 C9 1.391(2) .
C8 H8 0.9500 .
C9 C10 1.380(2) .
C9 H9 0.9500 .
C10 C11 1.390(2) .
C10 H10 0.9500 .
C11 C12 1.388(2) .
C11 H11 0.9500 .
C12 H12 0.9500 .
C13 C14 1.393(2) .
C13 C18 1.3966(18) .
C14 C15 1.390(2) .
C14 H14 0.9500 .
C15 C16 1.391(2) .
C15 H15 0.9500 .
C16 C17 1.381(2) .
C16 H16 0.9500 .
C17 C18 1.390(2) .
C17 H17 0.9500 .
C18 H18 0.9500 .
C19 C20 1.3930(19) .
C19 C24 1.3972(19) .
C20 C21 1.3913(19) .
C20 H20 0.9500 .
C21 C22 1.387(2) .
C21 H21 0.9500 .
C22 C23 1.383(2) .
C22 H22 0.9500 .
C23 C24 1.3887(18) .
C23 H23 0.9500 .
C24 H24 0.9500 .
C25 C30 1.3920(18) .
C25 C26 1.3996(19) .
C26 C27 1.381(2) .
C26 H26 0.9500 .
C27 C28 1.390(2) .
C27 H27 0.9500 .
C28 C29 1.383(2) .
C28 H28 0.9500 .
C29 C30 1.391(2) .
C29 H29 0.9500 .
C30 H30 0.9500 .
C31 C36 1.3943(18) .
C31 C32 1.395(2) .
C32 C33 1.388(2) .
C32 H32 0.9500 .
C33 C34 1.388(2) .
C33 H33 0.9500 .
C34 C35 1.385(2) .
C34 H34 0.9500 .
C35 C36 1.389(2) .
C35 H35 0.9500 .
C36 H36 0.9500 .
C37 C38 1.395(2) .
C37 C42 1.400(2) .
C38 C39 1.385(2) .
C38 H38 0.9500 .
C39 C40 1.381(3) .
C39 H39 0.9500 .
C40 C41 1.380(2) .
C40 H40 0.9500 .
C41 C42 1.390(2) .
C41 H41 0.9500 .
C42 H42 0.9500 .
C43 C44 1.443(3) .
C44 H44A 0.9800 .
C44 H44B 0.9800 .
C44 H44C 0.9800 .
